data_4308018
loop_
_publ_author_name
'Liqing Ma'
'Philip M. Imbesi'
'James B. Updegraff'
'Allen D. Hunter'
'John D. Protasiewicz'

_publ_section_title
;
Synthesis and Structural Studies of NCN Diimine Palladium Pincer Complexes
Bearingm-Terphenyl Scaffolds
;
_journal_name_full 'Inorganic Chemistry'
_journal_page_first 5220
_journal_page_last 5228
_journal_paper_doi 10.1021/ic062476a
_journal_volume 46
_journal_year 2007
_chemical_formula_sum 'C33 H24 Cl3 I N2 Pd'
_chemical_formula_weight 788.19
_chemical_name_systematic
; 
 ? 
;
_space_group_IT_number 14
_symmetry_cell_setting monoclinic
_symmetry_space_group_name_Hall '-P 2yn'
_symmetry_space_group_name_H-M 'P 1 21/n 1'
_atom_sites_solution_hydrogens geom
_atom_sites_solution_primary direct
_atom_sites_solution_secondary difmap
_audit_creation_method SHELXL-97
_cell_angle_alpha 90.00
_cell_angle_beta 107.876(2)
_cell_angle_gamma 90.00
_cell_formula_units_Z 4
_cell_length_a 12.1103(12)
_cell_length_b 14.0116(14)
_cell_length_c 18.9519(19)
_cell_measurement_reflns_used 9269
_cell_measurement_temperature 100(2)
_cell_measurement_theta_max 30.51
_cell_measurement_theta_min 2.26
_cell_volume 3060.6(5)
_computing_cell_refinement 'SAINT+ 6.45 (Bruker, 2003)'
_computing_data_collection 'SMART 5.630 (Bruker, 1997-2002)'
_computing_data_reduction 'SAINT+ 6.45'
_computing_molecular_graphics 'SHELXTL 6.10'
_computing_publication_material 'SHELXTL 6.10'
_computing_structure_refinement 'SHELXTL 6.10'
_computing_structure_solution 'SHELXTL 6.10 (Bruker, 2000)'
_diffrn_ambient_temperature 100(2)
_diffrn_measured_fraction_theta_full 1.000
_diffrn_measured_fraction_theta_max 1.000
_diffrn_measurement_device_type 'Bruker AXS SMART APEX CCD diffractometer'
_diffrn_measurement_method 'omega scans'
_diffrn_radiation_monochromator graphite
_diffrn_radiation_source 'fine-focus sealed tube'
_diffrn_radiation_type MoK\a
_diffrn_radiation_wavelength 0.71073
_diffrn_reflns_av_R_equivalents 0.0205
_diffrn_reflns_av_sigmaI/netI 0.0182
_diffrn_reflns_limit_h_max 16
_diffrn_reflns_limit_h_min -16
_diffrn_reflns_limit_k_max 18
_diffrn_reflns_limit_k_min -18
_diffrn_reflns_limit_l_max 25
_diffrn_reflns_limit_l_min -25
_diffrn_reflns_number 31328
_diffrn_reflns_theta_full 28.28
_diffrn_reflns_theta_max 28.28
_diffrn_reflns_theta_min 1.78
_exptl_absorpt_coefficient_mu 1.903
_exptl_absorpt_correction_T_max 0.77
_exptl_absorpt_correction_T_min 0.6447
_exptl_absorpt_correction_type multi-scan
_exptl_absorpt_process_details '(SADABS in SAINT+; Bruker, 2003)'
_exptl_crystal_colour colorless
_exptl_crystal_density_diffrn 1.711
_exptl_crystal_density_meas ?
_exptl_crystal_density_method .
_exptl_crystal_description block
_exptl_crystal_F_000 1544
_exptl_crystal_size_max 0.19
_exptl_crystal_size_mid 0.15
_exptl_crystal_size_min 0.14
_refine_diff_density_max 1.841
_refine_diff_density_min -1.025
_refine_diff_density_rms 0.087
_refine_ls_extinction_method none
_refine_ls_goodness_of_fit_ref 1.117
_refine_ls_hydrogen_treatment constr
_refine_ls_matrix_type full
_refine_ls_number_parameters 361
_refine_ls_number_reflns 7604
_refine_ls_number_restraints 0
_refine_ls_restrained_S_all 1.117
_refine_ls_R_factor_all 0.0276
_refine_ls_R_factor_gt 0.0266
_refine_ls_shift/su_max 0.002
_refine_ls_shift/su_mean 0.000
_refine_ls_structure_factor_coef Fsqd
_refine_ls_weighting_details 'calc w=1/[\s^2^(Fo^2^)+(0.0233P)^2^+5.0813P] where P=(Fo^2^+2Fc^2^)/3'
_refine_ls_weighting_scheme calc
_refine_ls_wR_factor_gt 0.0615
_refine_ls_wR_factor_ref 0.0620
_reflns_number_gt 7379
_reflns_number_total 7604
_reflns_threshold_expression >2sigma(I)
_cod_data_source_file ic062476a-file001_1.cif
_cod_data_source_block 9
_cod_depositor_comments
;
The following automatic conversions were performed:
'_symmetry_cell_setting' value 'Monoclinic' changed to 'monoclinic'
according to '/home/saulius/struct/CIF-dictionaries/cif_core.dic'
dictionary named 'cif_core.dic' version 2.4.1 from 2010-06-29.

Automatic conversion script
Id: cif_fix_enum 1527 2010-12-29 10:47:43Z saulius 
;
_cod_database_code 4308018

loop_
_symmetry_equiv_pos_as_xyz
'x, y, z'
'-x+1/2, y+1/2, -z+1/2'
'-x, -y, -z'
'x-1/2, -y-1/2, z-1/2'

loop_
_atom_site_label
_atom_site_type_symbol
_atom_site_fract_x
_atom_site_fract_y
_atom_site_fract_z
_atom_site_U_iso_or_equiv
_atom_site_adp_type
_atom_site_occupancy
_atom_site_symmetry_multiplicity
_atom_site_calc_flag
_atom_site_refinement_flags
_atom_site_disorder_assembly
_atom_site_disorder_group
I1 I 0.096521(13) 0.225912(10) 0.005272(7) 0.01698(4) Uani 1 1 d . . .
Pd1 Pd 0.107638(14) 0.187595(11) 0.147039(8) 0.01218(4) Uani 1 1 d . . .
C12 C 0.3149(2) 0.32198(16) 0.23130(12) 0.0184(4) Uani 1 1 d . . .
N2 N 0.10693(16) 0.04412(13) 0.13492(10) 0.0135(3) Uani 1 1 d . . .
C28 C 0.1822(2) -0.06541(16) 0.05872(13) 0.0193(4) Uani 1 1 d . . .
H28 H 0.1053 -0.0805 0.0294 0.023 Uiso 1 1 calc R . .
C21 C -0.1632(2) 0.10570(17) 0.24538(13) 0.0208(5) Uani 1 1 d . . .
H21 H -0.1576 0.1446 0.2874 0.025 Uiso 1 1 calc R . .
C9 C 0.5363(2) 0.2436(2) 0.28580(14) 0.0254(5) Uani 1 1 d . . .
H9 H 0.6116 0.2167 0.3047 0.030 Uiso 1 1 calc R . .
C7 C 0.3318(2) 0.24216(17) 0.27891(12) 0.0177(4) Uani 1 1 d . . .
C20 C -0.06212(19) 0.08390(16) 0.22751(12) 0.0158(4) Uani 1 1 d . . .
C25 C -0.07405(19) 0.02557(15) 0.16479(12) 0.0147(4) Uani 1 1 d . . .
C24 C -0.1825(2) -0.01078(16) 0.12460(13) 0.0176(4) Uani 1 1 d . . .
H24 H -0.1886 -0.0526 0.0841 0.021 Uiso 1 1 calc R . .
C10 C 0.5177(2) 0.3208(2) 0.23815(15) 0.0265(5) Uani 1 1 d . . .
H10 H 0.5799 0.3461 0.2233 0.032 Uiso 1 1 calc R . .
C27 C 0.20142(19) -0.00004(15) 0.11603(12) 0.0158(4) Uani 1 1 d . . .
C8 C 0.4441(2) 0.20558(18) 0.30605(13) 0.0216(5) Uani 1 1 d . . .
H8 H 0.4581 0.1531 0.3394 0.026 Uiso 1 1 calc R . .
C29 C 0.2763(2) -0.10881(18) 0.04447(15) 0.0256(5) Uani 1 1 d . . .
H29 H 0.2637 -0.1529 0.0047 0.031 Uiso 1 1 calc R . .
C26 C 0.02430(18) -0.00887(15) 0.14144(11) 0.0142(4) Uani 1 1 d . . .
H26 H 0.0266 -0.0749 0.1305 0.017 Uiso 1 1 calc R . .
C14 C 0.0009(2) 0.38091(16) 0.14569(13) 0.0190(4) Uani 1 1 d . . .
C32 C 0.3136(2) 0.02407(18) 0.15823(14) 0.0232(5) Uani 1 1 d . . .
H32 H 0.3264 0.0713 0.1959 0.028 Uiso 1 1 calc R . .
C31 C 0.4065(2) -0.0219(2) 0.14454(17) 0.0330(6) Uani 1 1 d . . .
H31 H 0.4834 -0.0078 0.1743 0.040 Uiso 1 1 calc R . .
C23 C -0.2814(2) 0.01333(18) 0.14288(14) 0.0225(5) Uani 1 1 d . . .
H23 H -0.3552 -0.0101 0.1142 0.027 Uiso 1 1 calc R . .
C11 C 0.4086(2) 0.36089(18) 0.21223(14) 0.0231(5) Uani 1 1 d . . .
H11 H 0.3968 0.4155 0.1811 0.028 Uiso 1 1 calc R . .
C22 C -0.2713(2) 0.07215(18) 0.20360(14) 0.0238(5) Uani 1 1 d . . .
H22 H -0.3385 0.0894 0.2165 0.029 Uiso 1 1 calc R . .
C15 C -0.0101(2) 0.46192(18) 0.10237(15) 0.0272(5) Uani 1 1 d . . .
H15 H 0.0532 0.4841 0.0872 0.033 Uiso 1 1 calc R . .
C19 C -0.0917(2) 0.3468(2) 0.16605(17) 0.0323(6) Uani 1 1 d . . .
H19 H -0.0841 0.2898 0.1944 0.039 Uiso 1 1 calc R . .
C16 C -0.1159(3) 0.51052(19) 0.08132(16) 0.0338(6) Uani 1 1 d . . .
H16 H -0.1246 0.5663 0.0516 0.041 Uiso 1 1 calc R . .
C18 C -0.1962(3) 0.3961(2) 0.14483(19) 0.0405(7) Uani 1 1 d . . .
H18 H -0.2600 0.3731 0.1590 0.049 Uiso 1 1 calc R . .
C30 C 0.3881(2) -0.0882(2) 0.08783(17) 0.0319(6) Uani 1 1 d . . .
H30 H 0.4521 -0.1194 0.0788 0.038 Uiso 1 1 calc R . .
C17 C -0.2076(3) 0.4784(2) 0.10318(17) 0.0350(6) Uani 1 1 d . . .
H17 H -0.2786 0.5128 0.0897 0.042 Uiso 1 1 calc R . .
C6 C 0.2391(2) 0.19577(16) 0.30409(12) 0.0169(4) Uani 1 1 d . . .
C1 C 0.1339(2) 0.16471(15) 0.25354(12) 0.0154(4) Uani 1 1 d . . .
C2 C 0.0512(2) 0.11777(15) 0.27883(12) 0.0159(4) Uani 1 1 d . . .
C13 C 0.2033(2) 0.37197(16) 0.20228(12) 0.0192(4) Uani 1 1 d . . .
H13 H 0.2017 0.4393 0.2078 0.023 Uiso 1 1 calc R . .
N1 N 0.10824(17) 0.32878(13) 0.16991(10) 0.0165(4) Uani 1 1 d . . .
C3 C 0.0741(2) 0.10409(17) 0.35527(13) 0.0199(4) Uani 1 1 d . . .
H3 H 0.0175 0.0741 0.3730 0.024 Uiso 1 1 calc R . .
C5 C 0.2608(2) 0.17843(17) 0.38012(13) 0.0202(5) Uani 1 1 d . . .
H5 H 0.3325 0.1975 0.4145 0.024 Uiso 1 1 calc R . .
C4 C 0.1777(2) 0.13352(18) 0.40518(13) 0.0223(5) Uani 1 1 d . . .
H4 H 0.1921 0.1230 0.4567 0.027 Uiso 1 1 calc R . .
Cl1 Cl 0.64083(6) 0.75384(5) 1.07493(4) 0.02908(13) Uani 1 1 d . . .
Cl3 Cl 0.53808(7) 0.60796(5) 0.96676(4) 0.03744(16) Uani 1 1 d . . .
Cl2 Cl 0.47505(8) 0.80393(6) 0.93296(4) 0.04383(19) Uani 1 1 d . . .
C33 C 0.5891(2) 0.72659(17) 0.97964(14) 0.0225(5) Uani 1 1 d . . .
H33 H 0.6541 0.7338 0.9578 0.027 Uiso 1 1 calc R . .

loop_
_atom_site_aniso_label
_atom_site_aniso_U_11
_atom_site_aniso_U_22
_atom_site_aniso_U_33
_atom_site_aniso_U_23
_atom_site_aniso_U_13
_atom_site_aniso_U_12
I1 0.02048(8) 0.01761(7) 0.01261(7) 0.00126(5) 0.00476(5) -0.00204(5)
Pd1 0.01453(8) 0.01056(8) 0.01128(8) -0.00005(5) 0.00371(6) -0.00122(5)
C12 0.0216(11) 0.0162(10) 0.0163(10) -0.0041(8) 0.0043(9) -0.0045(8)
N2 0.0161(8) 0.0116(8) 0.0131(8) -0.0015(6) 0.0050(7) 0.0000(7)
C28 0.0228(11) 0.0171(10) 0.0192(11) -0.0014(8) 0.0082(9) -0.0018(9)
C21 0.0232(11) 0.0210(11) 0.0210(11) -0.0027(9) 0.0109(9) -0.0005(9)
C9 0.0192(11) 0.0329(13) 0.0233(12) -0.0106(10) 0.0052(9) -0.0023(10)
C7 0.0189(11) 0.0188(10) 0.0143(10) -0.0052(8) 0.0036(8) -0.0040(8)
C20 0.0191(10) 0.0137(9) 0.0159(10) 0.0009(8) 0.0071(8) -0.0016(8)
C25 0.0162(10) 0.0128(9) 0.0160(10) 0.0018(8) 0.0064(8) -0.0001(8)
C24 0.0189(10) 0.0156(10) 0.0190(10) -0.0013(8) 0.0066(8) -0.0013(8)
C10 0.0231(12) 0.0332(14) 0.0260(12) -0.0120(10) 0.0117(10) -0.0102(10)
C27 0.0186(10) 0.0133(9) 0.0180(10) 0.0017(8) 0.0093(8) 0.0005(8)
C8 0.0207(11) 0.0234(11) 0.0185(11) -0.0048(9) 0.0030(9) -0.0015(9)
C29 0.0330(13) 0.0202(11) 0.0296(13) -0.0049(10) 0.0186(11) 0.0001(10)
C26 0.0157(10) 0.0129(9) 0.0129(9) -0.0002(7) 0.0030(8) -0.0002(8)
C14 0.0239(11) 0.0129(10) 0.0185(10) -0.0022(8) 0.0039(9) 0.0018(8)
C32 0.0190(11) 0.0249(12) 0.0274(12) -0.0074(10) 0.0096(10) -0.0033(9)
C31 0.0165(11) 0.0424(16) 0.0420(16) -0.0083(13) 0.0118(11) -0.0019(11)
C23 0.0166(11) 0.0252(12) 0.0254(12) -0.0028(10) 0.0059(9) -0.0026(9)
C11 0.0298(13) 0.0199(11) 0.0213(11) -0.0060(9) 0.0103(10) -0.0087(10)
C22 0.0202(11) 0.0262(12) 0.0290(12) -0.0031(10) 0.0136(10) 0.0000(9)
C15 0.0306(13) 0.0172(11) 0.0294(13) 0.0028(10) 0.0028(11) -0.0013(10)
C19 0.0290(14) 0.0315(14) 0.0397(15) 0.0130(12) 0.0155(12) 0.0097(11)
C16 0.0392(16) 0.0179(12) 0.0335(14) 0.0044(11) -0.0047(12) 0.0029(11)
C18 0.0308(15) 0.0434(18) 0.0503(19) 0.0108(15) 0.0170(14) 0.0120(13)
C30 0.0268(13) 0.0313(14) 0.0449(16) -0.0039(12) 0.0218(12) 0.0033(11)
C17 0.0329(14) 0.0277(14) 0.0366(15) -0.0047(12) -0.0010(12) 0.0120(11)
C6 0.0193(11) 0.0159(10) 0.0151(10) -0.0005(8) 0.0045(8) -0.0003(8)
C1 0.0212(11) 0.0119(9) 0.0127(9) -0.0003(7) 0.0046(8) 0.0008(8)
C2 0.0198(10) 0.0136(9) 0.0153(10) -0.0009(8) 0.0069(8) 0.0008(8)
C13 0.0277(12) 0.0129(10) 0.0167(10) -0.0016(8) 0.0065(9) -0.0033(9)
N1 0.0218(9) 0.0128(8) 0.0152(8) 0.0001(7) 0.0062(7) -0.0003(7)
C3 0.0269(12) 0.0183(10) 0.0164(10) 0.0009(8) 0.0095(9) -0.0019(9)
C5 0.0245(12) 0.0201(11) 0.0132(10) -0.0007(8) 0.0017(9) -0.0003(9)
C4 0.0311(13) 0.0225(11) 0.0130(10) 0.0013(9) 0.0064(9) -0.0014(10)
Cl1 0.0292(3) 0.0344(3) 0.0239(3) -0.0039(2) 0.0085(2) -0.0018(3)
Cl3 0.0549(4) 0.0247(3) 0.0302(3) -0.0007(3) 0.0092(3) -0.0065(3)
Cl2 0.0603(5) 0.0381(4) 0.0309(4) 0.0069(3) 0.0106(3) 0.0249(4)
C33 0.0270(12) 0.0199(11) 0.0221(11) 0.0005(9) 0.0099(10) 0.0027(9)

loop_
_atom_type_symbol
_atom_type_description
_atom_type_scat_dispersion_real
_atom_type_scat_dispersion_imag
_atom_type_scat_source
C C 0.0033 0.0016 'International Tables Vol C Tables 4.2.6.8 and 6.1.1.4'
H H 0.0000 0.0000 'International Tables Vol C Tables 4.2.6.8 and 6.1.1.4'
N N 0.0061 0.0033 'International Tables Vol C Tables 4.2.6.8 and 6.1.1.4'
Pd Pd -0.9988 1.0072 'International Tables Vol C Tables 4.2.6.8 and 6.1.1.4'
I I -0.4742 1.8119 'International Tables Vol C Tables 4.2.6.8 and 6.1.1.4'
Cl Cl 0.1484 0.1585 'International Tables Vol C Tables 4.2.6.8 and 6.1.1.4'

loop_
_geom_angle_atom_site_label_1
_geom_angle_atom_site_label_2
_geom_angle_atom_site_label_3
_geom_angle
_geom_angle_site_symmetry_1
_geom_angle_site_symmetry_3
_geom_angle_publ_flag
C1 Pd1 N2 87.04(8) . . ?
C1 Pd1 N1 87.19(8) . . ?
N2 Pd1 N1 174.15(7) . . ?
C1 Pd1 I1 173.56(7) . . ?
N2 Pd1 I1 95.01(5) . . ?
N1 Pd1 I1 90.83(5) . . ?
C11 C12 C7 120.2(2) . . ?
C11 C12 C13 116.2(2) . . ?
C7 C12 C13 123.5(2) . . ?
C26 N2 C27 118.60(18) . . ?
C26 N2 Pd1 122.73(15) . . ?
C27 N2 Pd1 118.65(14) . . ?
C27 C28 C29 119.4(2) . . ?
C27 C28 H28 120.3 . . ?
C29 C28 H28 120.3 . . ?
C22 C21 C20 122.0(2) . . ?
C22 C21 H21 119.0 . . ?
C20 C21 H21 119.0 . . ?
C10 C9 C8 119.8(2) . . ?
C10 C9 H9 120.1 . . ?
C8 C9 H9 120.1 . . ?
C8 C7 C12 117.4(2) . . ?
C8 C7 C6 117.7(2) . . ?
C12 C7 C6 124.9(2) . . ?
C21 C20 C25 117.3(2) . . ?
C21 C20 C2 118.0(2) . . ?
C25 C20 C2 124.6(2) . . ?
C24 C25 C20 120.4(2) . . ?
C24 C25 C26 115.36(19) . . ?
C20 C25 C26 124.0(2) . . ?
C23 C24 C25 121.0(2) . . ?
C23 C24 H24 119.5 . . ?
C25 C24 H24 119.5 . . ?
C11 C10 C9 119.8(2) . . ?
C11 C10 H10 120.1 . . ?
C9 C10 H10 120.1 . . ?
C28 C27 C32 120.8(2) . . ?
C28 C27 N2 121.6(2) . . ?
C32 C27 N2 117.6(2) . . ?
C9 C8 C7 122.1(2) . . ?
C9 C8 H8 119.0 . . ?
C7 C8 H8 119.0 . . ?
C30 C29 C28 120.4(2) . . ?
C30 C29 H29 119.8 . . ?
C28 C29 H29 119.8 . . ?
N2 C26 C25 124.5(2) . . ?
N2 C26 H26 117.8 . . ?
C25 C26 H26 117.8 . . ?
C19 C14 C15 120.8(2) . . ?
C19 C14 N1 117.9(2) . . ?
C15 C14 N1 121.3(2) . . ?
C31 C32 C27 119.0(2) . . ?
C31 C32 H32 120.5 . . ?
C27 C32 H32 120.5 . . ?
C30 C31 C32 120.6(3) . . ?
C30 C31 H31 119.7 . . ?
C32 C31 H31 119.7 . . ?
C24 C23 C22 119.2(2) . . ?
C24 C23 H23 120.4 . . ?
C22 C23 H23 120.4 . . ?
C10 C11 C12 120.8(2) . . ?
C10 C11 H11 119.6 . . ?
C12 C11 H11 119.6 . . ?
C21 C22 C23 120.1(2) . . ?
C21 C22 H22 120.0 . . ?
C23 C22 H22 120.0 . . ?
C14 C15 C16 118.9(3) . . ?
C14 C15 H15 120.6 . . ?
C16 C15 H15 120.6 . . ?
C14 C19 C18 119.6(3) . . ?
C14 C19 H19 120.2 . . ?
C18 C19 H19 120.2 . . ?
C17 C16 C15 120.6(3) . . ?
C17 C16 H16 119.7 . . ?
C15 C16 H16 119.7 . . ?
C17 C18 C19 120.3(3) . . ?
C17 C18 H18 119.9 . . ?
C19 C18 H18 119.9 . . ?
C29 C30 C31 119.8(2) . . ?
C29 C30 H30 120.1 . . ?
C31 C30 H30 120.1 . . ?
C16 C17 C18 119.8(3) . . ?
C16 C17 H17 120.1 . . ?
C18 C17 H17 120.1 . . ?
C5 C6 C1 119.4(2) . . ?
C5 C6 C7 118.7(2) . . ?
C1 C6 C7 121.9(2) . . ?
C2 C1 C6 120.4(2) . . ?
C2 C1 Pd1 121.28(16) . . ?
C6 C1 Pd1 118.35(16) . . ?
C1 C2 C3 118.9(2) . . ?
C1 C2 C20 122.48(19) . . ?
C3 C2 C20 118.6(2) . . ?
N1 C13 C12 122.9(2) . . ?
N1 C13 H13 118.6 . . ?
C12 C13 H13 118.6 . . ?
C13 N1 C14 120.3(2) . . ?
C13 N1 Pd1 120.60(16) . . ?
C14 N1 Pd1 118.99(15) . . ?
C4 C3 C2 121.1(2) . . ?
C4 C3 H3 119.5 . . ?
C2 C3 H3 119.5 . . ?
C4 C5 C6 120.2(2) . . ?
C4 C5 H5 119.9 . . ?
C6 C5 H5 119.9 . . ?
C3 C4 C5 120.1(2) . . ?
C3 C4 H4 119.9 . . ?
C5 C4 H4 119.9 . . ?
Cl1 C33 Cl3 110.19(14) . . ?
Cl1 C33 Cl2 110.97(13) . . ?
Cl3 C33 Cl2 108.78(14) . . ?
Cl1 C33 H33 109.0 . . ?
Cl3 C33 H33 109.0 . . ?
Cl2 C33 H33 109.0 . . ?

loop_
_geom_bond_atom_site_label_1
_geom_bond_atom_site_label_2
_geom_bond_distance
_geom_bond_site_symmetry_2
_geom_bond_publ_flag
I1 Pd1 2.7024(3) . ?
Pd1 C1 1.971(2) . ?
Pd1 N2 2.0232(18) . ?
Pd1 N1 2.0246(19) . ?
C12 C11 1.403(3) . ?
C12 C7 1.412(3) . ?
C12 C13 1.471(3) . ?
N2 C26 1.282(3) . ?
N2 C27 1.439(3) . ?
C28 C27 1.385(3) . ?
C28 C29 1.390(3) . ?
C28 H28 0.9500 . ?
C21 C22 1.388(3) . ?
C21 C20 1.400(3) . ?
C21 H21 0.9500 . ?
C9 C10 1.382(4) . ?
C9 C8 1.393(4) . ?
C9 H9 0.9500 . ?
C7 C8 1.396(3) . ?
C7 C6 1.496(3) . ?
C20 C25 1.413(3) . ?
C20 C2 1.495(3) . ?
C25 C24 1.397(3) . ?
C25 C26 1.473(3) . ?
C24 C23 1.387(3) . ?
C24 H24 0.9500 . ?
C10 C11 1.381(4) . ?
C10 H10 0.9500 . ?
C27 C32 1.390(3) . ?
C8 H8 0.9500 . ?
C29 C30 1.381(4) . ?
C29 H29 0.9500 . ?
C26 H26 0.9500 . ?
C14 C19 1.379(4) . ?
C14 C15 1.383(3) . ?
C14 N1 1.438(3) . ?
C32 C31 1.389(3) . ?
C32 H32 0.9500 . ?
C31 C30 1.386(4) . ?
C31 H31 0.9500 . ?
C23 C22 1.390(3) . ?
C23 H23 0.9500 . ?
C11 H11 0.9500 . ?
C22 H22 0.9500 . ?
C15 C16 1.396(4) . ?
C15 H15 0.9500 . ?
C19 C18 1.388(4) . ?
C19 H19 0.9500 . ?
C16 C17 1.375(5) . ?
C16 H16 0.9500 . ?
C18 C17 1.380(4) . ?
C18 H18 0.9500 . ?
C30 H30 0.9500 . ?
C17 H17 0.9500 . ?
C6 C5 1.404(3) . ?
C6 C1 1.407(3) . ?
C1 C2 1.400(3) . ?
C2 C3 1.402(3) . ?
C13 N1 1.278(3) . ?
C13 H13 0.9500 . ?
C3 C4 1.382(3) . ?
C3 H3 0.9500 . ?
C5 C4 1.388(3) . ?
C5 H5 0.9500 . ?
C4 H4 0.9500 . ?
Cl1 C33 1.762(3) . ?
Cl3 C33 1.764(3) . ?
Cl2 C33 1.765(3) . ?
C33 H33 1.0000 . ?
